data_7717202
loop_
_publ_author_name
'Paik, Somnath'
'Ray, Manabendra'

_publ_section_title
;
 A single H-bond triggers the formation of a cleft around
 Et<sub>3</sub>NH<sup>+</sup> through bond rearrangement and rotations of
 arms in both Co(III) and Fe(III) complexes.
;
_journal_issue 43
_journal_name_full 'Dalton transactions (Cambridge, England : 2003)'
_journal_page_first 17448
_journal_page_last 17451
_journal_paper_doi 10.1039/d4dt02515f
_journal_volume 53
_journal_year 2024
_chemical_absolute_configuration syn
_chemical_compound_source Synthesis
_chemical_formula_moiety 'C38 H36 Co N4 O8, C8 H20 N, 2(H2 O)'
_chemical_formula_sum 'C46 H60 Co N5 O10'
_chemical_formula_weight 901.92
_space_group_crystal_system tetragonal
_space_group_IT_number 96
_space_group_name_Hall 'P 4nw 2abw'
_space_group_name_H-M_alt 'P 43 21 2'
_atom_sites_solution_hydrogens mixed
_audit_creation_method SHELXL-2018/3
_audit_update_record
;
2024-04-27 deposited with the CCDC.	2024-10-09 downloaded from the CCDC.
;
_cell_angle_alpha 90
_cell_angle_beta 90
_cell_angle_gamma 90
_cell_formula_units_Z 4
_cell_length_a 12.1822(4)
_cell_length_b 12.1822(4)
_cell_length_c 30.3583(16)
_cell_measurement_reflns_used 9955
_cell_measurement_temperature 294(2)
_cell_measurement_theta_max 25.98
_cell_measurement_theta_min 2.36
_cell_volume 4505.4(3)
_computing_cell_refinement 'Bruker SAINT'
_computing_data_collection 'Bruker APEX2'
_computing_data_reduction 'Bruker SAINT'
_computing_molecular_graphics 'Bruker SHELXTL'
_computing_publication_material 'Bruker SHELXTL'
_computing_structure_refinement 'SHELXL-2018/3 (Sheldrick, 2018)'
_computing_structure_solution 'SHELXT 2018/2 (Sheldrick, 2018)'
_diffrn_ambient_temperature 294(2)
_diffrn_measured_fraction_theta_full 0.995
_diffrn_measured_fraction_theta_max 0.995
_diffrn_measurement_device_type 'Bruker APEX-II CCD'
_diffrn_measurement_method '\f and \w scans'
_diffrn_radiation_probe x-ray
_diffrn_radiation_type MoK\a
_diffrn_radiation_wavelength 0.71073
_diffrn_reflns_av_R_equivalents 0.0360
_diffrn_reflns_av_unetI/netI 0.0167
_diffrn_reflns_Laue_measured_fraction_full 0.995
_diffrn_reflns_Laue_measured_fraction_max 0.995
_diffrn_reflns_limit_h_max 14
_diffrn_reflns_limit_h_min -14
_diffrn_reflns_limit_k_max 14
_diffrn_reflns_limit_k_min -14
_diffrn_reflns_limit_l_max 36
_diffrn_reflns_limit_l_min -36
_diffrn_reflns_number 63748
_diffrn_reflns_point_group_measured_fraction_full 0.997
_diffrn_reflns_point_group_measured_fraction_max 0.997
_diffrn_reflns_theta_full 25.000
_diffrn_reflns_theta_max 25.000
_diffrn_reflns_theta_min 2.144
_exptl_absorpt_coefficient_mu 0.444
_exptl_absorpt_correction_type none
_exptl_crystal_colour brown
_exptl_crystal_density_diffrn 1.330
_exptl_crystal_description diamond
_exptl_crystal_F_000 1912
_exptl_crystal_recrystallization_method 'Slow evaporation from DMF MeOH mixture'
_exptl_crystal_size_max 0.280
_exptl_crystal_size_mid 0.190
_exptl_crystal_size_min 0.120
_exptl_transmission_factor_max 0.952
_exptl_transmission_factor_min 0.909
_refine_diff_density_max 0.258
_refine_diff_density_min -0.255
_refine_diff_density_rms 0.038
_refine_ls_abs_structure_details
;
 Flack x determined using 1402 quotients [(I+)-(I-)]/[(I+)+(I-)]
 (Parsons, Flack and Wagner, Acta Cryst. B69 (2013) 249-259).
;
_refine_ls_abs_structure_Flack 0.010(5)
_refine_ls_extinction_method none
_refine_ls_goodness_of_fit_ref 1.108
_refine_ls_hydrogen_treatment mixed
_refine_ls_matrix_type full
_refine_ls_number_parameters 291
_refine_ls_number_reflns 3974
_refine_ls_number_restraints 0
_refine_ls_restrained_S_all 1.108
_refine_ls_R_factor_all 0.0386
_refine_ls_R_factor_gt 0.0326
_refine_ls_shift/su_max 0.001
_refine_ls_shift/su_mean 0.000
_refine_ls_structure_factor_coef Fsqd
_refine_ls_weighting_details 'w=1/[\s^2^(Fo^2^)+(0.0460P)^2^+1.5359P] where P=(Fo^2^+2Fc^2^)/3'
_refine_ls_weighting_scheme calc
_refine_ls_wR_factor_gt 0.0853
_refine_ls_wR_factor_ref 0.0925
_reflns_Friedel_coverage 0.685
_reflns_Friedel_fraction_full 1.000
_reflns_Friedel_fraction_max 1.000
_reflns_number_gt 3619
_reflns_number_total 3974
_reflns_threshold_expression 'I > 2\s(I)'
_cod_data_source_file d4dt02515f2.cif
_cod_data_source_block Complex_1
_cod_depositor_comments 'Adding full bibliography for 7717202--7717205.cif.'
_cod_original_cell_volume 4505.4(4)
_cod_database_code 7717202
_shelx_shelxl_version_number 2018/3
_shelx_space_group_comment
;
The symmetry employed for this shelxl refinement is uniquely defined
by the following loop, which should always be used as a source of
symmetry information in preference to the above space-group names.
They are only intended as comments.
;
_shelx_estimated_absorpt_t_min 0.815
_shelx_estimated_absorpt_t_max 0.932

loop_
_space_group_symop_operation_xyz
'x, y, z'
'-x, -y, z+1/2'
'-y+1/2, x+1/2, z+3/4'
'y+1/2, -x+1/2, z+1/4'
'-x+1/2, y+1/2, -z+3/4'
'x+1/2, -y+1/2, -z+1/4'
'y, x, -z'
'-y, -x, -z+1/2'

loop_
_atom_site_label
_atom_site_type_symbol
_atom_site_fract_x
_atom_site_fract_y
_atom_site_fract_z
_atom_site_U_iso_or_equiv
_atom_site_adp_type
_atom_site_occupancy
_atom_site_site_symmetry_order
_atom_site_calc_flag
_atom_site_refinement_flags_posn
_atom_site_refinement_flags_adp
_atom_site_refinement_flags_occupancy
_atom_site_disorder_assembly
_atom_site_disorder_group
Co1 Co 0.74886(3) 0.25114(3) 0.250000 0.03160(16) Uani 1 2 d S T P . .
O1 O 0.76753(19) 0.12177(16) 0.21533(6) 0.0392(5) Uani 1 1 d . . . . .
O2 O 0.71974(18) 0.38278(17) 0.28210(7) 0.0408(5) Uani 1 1 d . . . . .
O3 O 0.8972(2) -0.0370(2) 0.17907(7) 0.0482(6) Uani 1 1 d . . . . .
O4 O 0.5975(2) 0.4532(2) 0.32883(9) 0.0556(7) Uani 1 1 d . . . . .
N1 N 0.6730(2) 0.1783(2) 0.29799(9) 0.0348(6) Uani 1 1 d . . . . .
C1 C 0.7700(3) 0.0229(2) 0.23392(9) 0.0365(7) Uani 1 1 d . . . . .
C7 C 0.6170(3) 0.0765(3) 0.28363(11) 0.0421(8) Uani 1 1 d . . . . .
H7A H 0.567132 0.092961 0.259615 0.051 Uiso 1 1 calc R U . . .
H7B H 0.574405 0.046731 0.307844 0.051 Uiso 1 1 calc R U . . .
C6 C 0.6999(3) -0.0062(3) 0.26886(10) 0.0400(7) Uani 1 1 d . . . . .
N2 N 0.5793(3) -0.0461(3) 0.41135(11) 0.0563(8) Uani 1 1 d . . . . .
H2 H 0.607220 -0.104130 0.422930 0.068 Uiso 1 1 calc R U . . .
C10 C 0.5658(3) 0.1260(3) 0.38522(10) 0.0434(8) Uani 1 1 d . . . . .
C8 C 0.6004(2) 0.2583(3) 0.32042(9) 0.0367(6) Uani 1 1 d . . . . .
H8 H 0.526074 0.250204 0.308507 0.044 Uiso 1 1 calc R U . . .
C2 C 0.8394(3) -0.0589(3) 0.21749(10) 0.0408(7) Uani 1 1 d . . . . .
C18 C 0.6408(3) 0.3743(3) 0.31014(10) 0.0398(7) Uani 1 1 d . . . . .
C11 C 0.4620(3) 0.0731(3) 0.38067(10) 0.0430(8) Uani 1 1 d . . . . .
C17 C 0.6330(3) 0.0502(3) 0.40435(11) 0.0537(9) Uani 1 1 d . . . . .
H17 H 0.706095 0.062687 0.411646 0.064 Uiso 1 1 calc R U . . .
C3 C 0.8433(3) -0.1619(3) 0.23622(11) 0.0475(8) Uani 1 1 d . . . . .
H3 H 0.889917 -0.214843 0.224554 0.057 Uiso 1 1 calc R U . . .
C5 C 0.7063(3) -0.1095(3) 0.28791(11) 0.0494(9) Uani 1 1 d . . . . .
H5 H 0.661261 -0.126790 0.311648 0.059 Uiso 1 1 calc R U . . .
C16 C 0.4738(3) -0.0353(3) 0.39697(11) 0.0486(8) Uani 1 1 d . . . . .
C4 C 0.7788(3) -0.1870(3) 0.27201(11) 0.0540(10) Uani 1 1 d . . . . .
H4 H 0.784058 -0.255468 0.285362 0.065 Uiso 1 1 calc R U . . .
C9 C 0.5956(3) 0.2402(3) 0.37083(10) 0.0508(8) Uani 1 1 d . . . . .
H9A H 0.666694 0.258453 0.383194 0.061 Uiso 1 1 calc R U . . .
H9B H 0.542459 0.290888 0.383167 0.061 Uiso 1 1 calc R U . . .
O1X O 0.8243(3) 0.1175(5) 0.11130(19) 0.142(2) Uani 1 1 d G . . . .
H1XD H 0.891671 0.124188 0.104596 0.212 Uiso 1 1 d G U . . .
H1XE H 0.824556 0.082058 0.135390 0.212 Uiso 1 1 d G U . . .
N1X N 0.3514(4) 0.6486(4) 0.250000 0.0822(16) Uani 1 2 d S T P . .
C19 C 1.0052(4) -0.0001(5) 0.18510(15) 0.0803(14) Uani 1 1 d . . . . .
H19A H 1.004476 0.066877 0.201782 0.120 Uiso 1 1 calc R U . . .
H19B H 1.038486 0.012955 0.156925 0.120 Uiso 1 1 calc R U . . .
H19C H 1.046462 -0.054738 0.200725 0.120 Uiso 1 1 calc R U . . .
C15 C 0.3886(4) -0.1111(4) 0.39626(13) 0.0664(11) Uani 1 1 d . . . . .
H15 H 0.398061 -0.182480 0.406389 0.080 Uiso 1 1 calc R U . . .
C12 C 0.3600(3) 0.1041(4) 0.36402(12) 0.0576(10) Uani 1 1 d . . . . .
H12 H 0.349546 0.174452 0.352927 0.069 Uiso 1 1 calc R U . . .
C13 C 0.2749(4) 0.0299(5) 0.36411(14) 0.0774(14) Uani 1 1 d . . . . .
H13 H 0.206549 0.050880 0.353411 0.093 Uiso 1 1 calc R U . . .
C14 C 0.2898(4) -0.0756(5) 0.37992(15) 0.0802(15) Uani 1 1 d . . . . .
H14 H 0.230826 -0.124087 0.379457 0.096 Uiso 1 1 calc R U . . .
C4X C 0.3586(6) 0.4404(5) 0.2627(2) 0.112(2) Uani 1 1 d . . . . .
H4XA H 0.299182 0.435556 0.242032 0.168 Uiso 1 1 calc R U . . .
H4XB H 0.348529 0.386707 0.285509 0.168 Uiso 1 1 calc R U . . .
H4XC H 0.426767 0.427048 0.247841 0.168 Uiso 1 1 calc R U . . .
C3X C 0.3604(5) 0.5552(5) 0.28316(18) 0.0950(16) Uani 1 1 d . . . . .
H3XA H 0.300203 0.561135 0.303920 0.114 Uiso 1 1 calc R U . . .
H3XB H 0.428216 0.563855 0.299561 0.114 Uiso 1 1 calc R U . . .
C2X C 0.3619(7) 0.7516(6) 0.2768(2) 0.131(2) Uani 1 1 d . . . . .
H2XA H 0.431844 0.751037 0.292051 0.157 Uiso 1 1 calc R U . . .
H2XB H 0.304276 0.752966 0.298855 0.157 Uiso 1 1 calc R U . . .
C1X C 0.3539(10) 0.8587(7) 0.2477(3) 0.207(6) Uani 1 1 d . . . . .
H1XA H 0.355388 0.839008 0.217100 0.310 Uiso 1 1 calc R U . . .
H1XB H 0.414820 0.905993 0.254184 0.310 Uiso 1 1 calc R U . . .
H1XC H 0.286497 0.896341 0.254154 0.310 Uiso 1 1 calc R U . . .
H1 H 0.719(3) 0.164(3) 0.3142(12) 0.049(12) Uiso 1 1 d . . . . .

loop_
_atom_site_aniso_label
_atom_site_aniso_U_11
_atom_site_aniso_U_22
_atom_site_aniso_U_33
_atom_site_aniso_U_23
_atom_site_aniso_U_13
_atom_site_aniso_U_12
Co1 0.03063(19) 0.03063(19) 0.0335(3) -0.00162(14) -0.00162(14) -0.0052(3)
O1 0.0494(13) 0.0335(11) 0.0348(10) -0.0012(8) 0.0056(10) -0.0024(10)
O2 0.0445(13) 0.0343(11) 0.0436(11) -0.0059(9) -0.0004(10) -0.0074(9)
O3 0.0515(14) 0.0517(14) 0.0415(12) -0.0026(11) 0.0106(11) 0.0026(12)
O4 0.0705(17) 0.0377(14) 0.0586(15) -0.0070(11) 0.0108(13) 0.0046(12)
N1 0.0348(15) 0.0330(14) 0.0366(13) -0.0039(11) -0.0010(12) -0.0042(11)
C1 0.0466(19) 0.0317(14) 0.0313(13) -0.0035(12) -0.0019(13) -0.0075(14)
C7 0.0456(19) 0.0386(17) 0.0421(16) -0.0089(14) 0.0116(14) -0.0154(14)
C6 0.0467(18) 0.0365(17) 0.0368(15) -0.0069(13) 0.0071(14) -0.0095(14)
N2 0.0573(19) 0.0482(18) 0.0633(19) 0.0142(15) -0.0130(15) 0.0084(15)
C10 0.054(2) 0.0439(19) 0.0320(15) -0.0018(14) 0.0026(14) 0.0055(16)
C8 0.0369(15) 0.0365(16) 0.0368(14) -0.0037(14) 0.0008(12) 0.0025(14)
C2 0.0453(18) 0.0430(18) 0.0341(15) -0.0062(14) 0.0012(14) -0.0009(15)
C18 0.0433(18) 0.0370(18) 0.0392(15) -0.0038(14) -0.0059(14) -0.0008(15)
C11 0.0481(19) 0.0487(19) 0.0321(15) 0.0055(14) 0.0032(14) 0.0095(15)
C17 0.052(2) 0.061(2) 0.0480(19) 0.0014(18) -0.0115(17) 0.0048(18)
C3 0.059(2) 0.0381(19) 0.0454(17) -0.0027(15) 0.0001(16) 0.0040(15)
C5 0.068(2) 0.0408(19) 0.0395(16) -0.0003(15) 0.0070(16) -0.0145(17)
C16 0.053(2) 0.052(2) 0.0403(17) 0.0108(15) -0.0046(15) 0.0087(16)
C4 0.081(3) 0.0337(18) 0.0476(19) 0.0034(15) -0.0038(17) -0.0025(18)
C9 0.074(2) 0.0427(19) 0.0358(16) -0.0072(15) 0.0058(15) -0.0012(19)
O1X 0.069(2) 0.182(5) 0.174(4) 0.116(4) 0.024(3) 0.027(3)
N1X 0.093(3) 0.093(3) 0.061(3) 0.002(2) 0.002(2) 0.007(3)
C19 0.068(3) 0.109(4) 0.064(2) -0.011(3) 0.013(2) -0.032(3)
C15 0.071(3) 0.063(3) 0.066(2) 0.024(2) -0.010(2) -0.010(2)
C12 0.052(2) 0.069(3) 0.0512(19) 0.0203(18) 0.0018(17) 0.018(2)
C13 0.051(3) 0.117(4) 0.065(2) 0.035(3) -0.007(2) 0.002(2)
C14 0.064(3) 0.102(4) 0.075(3) 0.031(3) -0.008(2) -0.022(3)
C4X 0.101(4) 0.083(4) 0.151(6) -0.005(4) 0.004(4) -0.018(3)
C3X 0.105(4) 0.096(4) 0.085(3) 0.013(3) 0.005(3) 0.004(3)
C2X 0.172(7) 0.105(5) 0.114(5) -0.016(4) 0.020(5) 0.021(5)
C1X 0.326(16) 0.096(6) 0.197(9) 0.043(6) 0.100(11) 0.063(8)

loop_
_atom_type_symbol
_atom_type_description
_atom_type_scat_dispersion_real
_atom_type_scat_dispersion_imag
_atom_type_scat_source
C C 0.0033 0.0016 'International Tables Vol C Tables 4.2.6.8 and 6.1.1.4'
H H 0.0000 0.0000 'International Tables Vol C Tables 4.2.6.8 and 6.1.1.4'
Co Co 0.3494 0.9721 'International Tables Vol C Tables 4.2.6.8 and 6.1.1.4'
N N 0.0061 0.0033 'International Tables Vol C Tables 4.2.6.8 and 6.1.1.4'
O O 0.0106 0.0060 'International Tables Vol C Tables 4.2.6.8 and 6.1.1.4'

loop_
_geom_angle_atom_site_label_1
_geom_angle_atom_site_label_2
_geom_angle_atom_site_label_3
_geom_angle
_geom_angle_site_symmetry_1
_geom_angle_site_symmetry_3
_geom_angle_publ_flag
O1 Co1 O1 96.15(14) . 8_665 ?
O1 Co1 O2 175.45(10) . . ?
O1 Co1 O2 88.40(9) 8_665 . ?
O1 Co1 O2 88.40(9) . 8_665 ?
O1 Co1 O2 175.44(10) 8_665 8_665 ?
O2 Co1 O2 87.04(13) . 8_665 ?
O1 Co1 N1 95.35(9) . . ?
O1 Co1 N1 85.67(11) 8_665 . ?
O2 Co1 N1 84.97(10) . . ?
O2 Co1 N1 93.92(11) 8_665 . ?
O1 Co1 N1 85.67(11) . 8_665 ?
O1 Co1 N1 95.35(9) 8_665 8_665 ?
O2 Co1 N1 93.92(11) . 8_665 ?
O2 Co1 N1 84.98(10) 8_665 8_665 ?
N1 Co1 N1 178.48(18) . 8_665 ?
C1 O1 Co1 121.08(17) . . ?
C18 O2 Co1 114.09(19) . . ?
C2 O3 C19 115.3(3) . . ?
C7 N1 C8 114.2(2) . . ?
C7 N1 Co1 112.42(19) . . ?
C8 N1 Co1 109.18(19) . . ?
C7 N1 H1 110(3) . . ?
C8 N1 H1 107(3) . . ?
Co1 N1 H1 104(3) . . ?
O1 C1 C2 120.4(3) . . ?
O1 C1 C6 122.3(3) . . ?
C2 C1 C6 117.2(3) . . ?
N1 C7 C6 109.9(3) . . ?
N1 C7 H7A 109.7 . . ?
C6 C7 H7A 109.7 . . ?
N1 C7 H7B 109.7 . . ?
C6 C7 H7B 109.7 . . ?
H7A C7 H7B 108.2 . . ?
C5 C6 C1 120.6(3) . . ?
C5 C6 C7 121.6(3) . . ?
C1 C6 C7 117.8(3) . . ?
C17 N2 C16 108.7(3) . . ?
C17 N2 H2 125.6 . . ?
C16 N2 H2 125.6 . . ?
C17 C10 C11 105.5(3) . . ?
C17 C10 C9 127.3(4) . . ?
C11 C10 C9 127.2(3) . . ?
N1 C8 C18 108.8(2) . . ?
N1 C8 C9 112.5(3) . . ?
C18 C8 C9 110.3(3) . . ?
N1 C8 H8 108.4 . . ?
C18 C8 H8 108.4 . . ?
C9 C8 H8 108.4 . . ?
C3 C2 O3 120.3(3) . . ?
C3 C2 C1 121.4(3) . . ?
O3 C2 C1 118.0(3) . . ?
O4 C18 O2 124.1(3) . . ?
O4 C18 C8 119.2(3) . . ?
O2 C18 C8 116.7(3) . . ?
C12 C11 C16 118.0(3) . . ?
C12 C11 C10 134.7(3) . . ?
C16 C11 C10 107.3(3) . . ?
N2 C17 C10 111.2(3) . . ?
N2 C17 H17 124.4 . . ?
C10 C17 H17 124.4 . . ?
C4 C3 C2 120.6(3) . . ?
C4 C3 H3 119.7 . . ?
C2 C3 H3 119.7 . . ?
C4 C5 C6 120.7(3) . . ?
C4 C5 H5 119.6 . . ?
C6 C5 H5 119.6 . . ?
N2 C16 C15 130.2(4) . . ?
N2 C16 C11 107.3(3) . . ?
C15 C16 C11 122.5(4) . . ?
C3 C4 C5 119.3(3) . . ?
C3 C4 H4 120.3 . . ?
C5 C4 H4 120.3 . . ?
C10 C9 C8 115.4(3) . . ?
C10 C9 H9A 108.4 . . ?
C8 C9 H9A 108.4 . . ?
C10 C9 H9B 108.4 . . ?
C8 C9 H9B 108.4 . . ?
H9A C9 H9B 107.5 . . ?
H1XD O1X H1XE 104.5 . . ?
C2X N1X C2X 115.8(8) . 8_665 ?
C2X N1X C3X 105.1(4) . . ?
C2X N1X C3X 110.8(4) 8_665 . ?
C2X N1X C3X 110.8(4) . 8_665 ?
C2X N1X C3X 105.1(4) 8_665 8_665 ?
C3X N1X C3X 109.2(6) . 8_665 ?
O3 C19 H19A 109.5 . . ?
O3 C19 H19B 109.5 . . ?
H19A C19 H19B 109.5 . . ?
O3 C19 H19C 109.5 . . ?
H19A C19 H19C 109.5 . . ?
H19B C19 H19C 109.5 . . ?
C14 C15 C16 116.9(4) . . ?
C14 C15 H15 121.5 . . ?
C16 C15 H15 121.5 . . ?
C13 C12 C11 119.6(4) . . ?
C13 C12 H12 120.2 . . ?
C11 C12 H12 120.2 . . ?
C12 C13 C14 120.8(4) . . ?
C12 C13 H13 119.6 . . ?
C14 C13 H13 119.6 . . ?
C15 C14 C13 122.2(4) . . ?
C15 C14 H14 118.9 . . ?
C13 C14 H14 118.9 . . ?
C3X C4X H4XA 109.5 . . ?
C3X C4X H4XB 109.5 . . ?
H4XA C4X H4XB 109.5 . . ?
C3X C4X H4XC 109.5 . . ?
H4XA C4X H4XC 109.5 . . ?
H4XB C4X H4XC 109.5 . . ?
N1X C3X C4X 114.4(5) . . ?
N1X C3X H3XA 108.7 . . ?
C4X C3X H3XA 108.7 . . ?
N1X C3X H3XB 108.7 . . ?
C4X C3X H3XB 108.7 . . ?
H3XA C3X H3XB 107.6 . . ?
N1X C2X C1X 112.5(6) . . ?
N1X C2X H2XA 109.1 . . ?
C1X C2X H2XA 109.1 . . ?
N1X C2X H2XB 109.1 . . ?
C1X C2X H2XB 109.1 . . ?
H2XA C2X H2XB 107.8 . . ?
C2X C1X H1XA 109.5 . . ?
C2X C1X H1XB 109.5 . . ?
H1XA C1X H1XB 109.5 . . ?
C2X C1X H1XC 109.5 . . ?
H1XA C1X H1XC 109.5 . . ?
H1XB C1X H1XC 109.5 . . ?

loop_
_geom_bond_atom_site_label_1
_geom_bond_atom_site_label_2
_geom_bond_distance
_geom_bond_site_symmetry_2
_geom_bond_publ_flag
Co1 O1 1.909(2) . ?
Co1 O1 1.909(2) 8_665 ?
Co1 O2 1.910(2) . ?
Co1 O2 1.910(2) 8_665 ?
Co1 N1 1.940(3) . ?
Co1 N1 1.940(3) 8_665 ?
O1 C1 1.330(4) . ?
O2 C18 1.288(4) . ?
O3 C2 1.388(4) . ?
O3 C19 1.402(5) . ?
O4 C18 1.235(4) . ?
N1 C7 1.481(4) . ?
N1 C8 1.482(4) . ?
N1 H1 0.77(4) . ?
C1 C2 1.399(4) . ?
C1 C6 1.407(4) . ?
C7 C6 1.495(5) . ?
C7 H7A 0.9700 . ?
C7 H7B 0.9700 . ?
C6 C5 1.388(5) . ?
N2 C17 1.359(5) . ?
N2 C16 1.363(5) . ?
N2 H2 0.8600 . ?
C10 C17 1.365(5) . ?
C10 C11 1.426(5) . ?
C10 C9 1.502(5) . ?
C8 C18 1.528(4) . ?
C8 C9 1.547(4) . ?
C8 H8 0.9800 . ?
C2 C3 1.378(5) . ?
C11 C12 1.393(5) . ?
C11 C16 1.417(5) . ?
C17 H17 0.9300 . ?
C3 C4 1.375(5) . ?
C3 H3 0.9300 . ?
C5 C4 1.379(5) . ?
C5 H5 0.9300 . ?
C16 C15 1.389(6) . ?
C4 H4 0.9300 . ?
C9 H9A 0.9700 . ?
C9 H9B 0.9700 . ?
O1X H1XD 0.8499 . ?
O1X H1XE 0.8493 . ?
N1X C2X 1.501(7) . ?
N1X C2X 1.501(7) 8_665 ?
N1X C3X 1.522(6) . ?
N1X C3X 1.522(6) 8_665 ?
C19 H19A 0.9600 . ?
C19 H19B 0.9600 . ?
C19 H19C 0.9600 . ?
C15 C14 1.371(6) . ?
C15 H15 0.9300 . ?
C12 C13 1.375(6) . ?
C12 H12 0.9300 . ?
C13 C14 1.384(7) . ?
C13 H13 0.9300 . ?
C14 H14 0.9300 . ?
C4X C3X 1.530(8) . ?
C4X H4XA 0.9600 . ?
C4X H4XB 0.9600 . ?
C4X H4XC 0.9600 . ?
C3X H3XA 0.9700 . ?
C3X H3XB 0.9700 . ?
C2X C1X 1.579(10) . ?
C2X H2XA 0.9700 . ?
C2X H2XB 0.9700 . ?
C1X H1XA 0.9600 . ?
C1X H1XB 0.9600 . ?
C1X H1XC 0.9600 . ?

loop_
_geom_hbond_atom_site_label_D
_geom_hbond_atom_site_label_H
_geom_hbond_atom_site_label_A
_geom_hbond_distance_DH
_geom_hbond_distance_HA
_geom_hbond_distance_DA
_geom_hbond_angle_DHA
_geom_hbond_site_symmetry_A
_geom_hbond_publ_flag
C3X H3XB O4 0.97 2.62 3.436(7) 142.1 . yes
C19 H19B O4 0.96 2.59 3.475(5) 154.0 3_644 yes
C17 H17 O1X 0.93 2.65 3.436(7) 143.1 8_665 yes
N2 H2 O2 0.86 2.52 3.113(4) 127.2 5_645 yes
N2 H2 O1 0.86 2.38 3.199(4) 160.0 4 yes
N2 H2 O1 0.86 2.38 3.199(4) 160.0 4 yes
N2 H2 O2 0.86 2.52 3.113(4) 127.2 5_645 yes
C17 H17 O1X 0.93 2.65 3.436(7) 143.1 8_665 yes
C19 H19B O4 0.96 2.59 3.475(5) 154.0 3_644 yes
C3X H3XB O4 0.97 2.62 3.436(7) 142.1 . yes

loop_
_geom_torsion_atom_site_label_1
_geom_torsion_atom_site_label_2
_geom_torsion_atom_site_label_3
_geom_torsion_atom_site_label_4
_geom_torsion
_geom_torsion_site_symmetry_1
_geom_torsion_site_symmetry_2
_geom_torsion_site_symmetry_3
_geom_torsion_site_symmetry_4
_geom_torsion_publ_flag
Co1 O1 C1 C2 -143.7(2) . . . . ?
Co1 O1 C1 C6 39.8(4) . . . . ?
C8 N1 C7 C6 -170.0(3) . . . . ?
Co1 N1 C7 C6 64.9(3) . . . . ?
O1 C1 C6 C5 -178.8(3) . . . . ?
C2 C1 C6 C5 4.6(5) . . . . ?
O1 C1 C6 C7 2.9(4) . . . . ?
C2 C1 C6 C7 -173.7(3) . . . . ?
N1 C7 C6 C5 122.7(3) . . . . ?
N1 C7 C6 C1 -59.0(4) . . . . ?
C7 N1 C8 C18 -147.8(3) . . . . ?
Co1 N1 C8 C18 -20.9(3) . . . . ?
C7 N1 C8 C9 89.8(3) . . . . ?
Co1 N1 C8 C9 -143.4(2) . . . . ?
C19 O3 C2 C3 -89.3(4) . . . . ?
C19 O3 C2 C1 96.6(4) . . . . ?
O1 C1 C2 C3 180.0(3) . . . . ?
C6 C1 C2 C3 -3.3(5) . . . . ?
O1 C1 C2 O3 -6.0(4) . . . . ?
C6 C1 C2 O3 170.7(3) . . . . ?
Co1 O2 C18 O4 -167.7(3) . . . . ?
Co1 O2 C18 C8 12.6(3) . . . . ?
N1 C8 C18 O4 -173.6(3) . . . . ?
C9 C8 C18 O4 -49.8(4) . . . . ?
N1 C8 C18 O2 6.1(4) . . . . ?
C9 C8 C18 O2 129.9(3) . . . . ?
C17 C10 C11 C12 180.0(4) . . . . ?
C9 C10 C11 C12 -1.6(6) . . . . ?
C17 C10 C11 C16 -1.2(4) . . . . ?
C9 C10 C11 C16 177.3(3) . . . . ?
C16 N2 C17 C10 -0.3(4) . . . . ?
C11 C10 C17 N2 0.9(4) . . . . ?
C9 C10 C17 N2 -177.5(3) . . . . ?
O3 C2 C3 C4 -174.2(3) . . . . ?
C1 C2 C3 C4 -0.4(5) . . . . ?
C1 C6 C5 C4 -2.2(5) . . . . ?
C7 C6 C5 C4 176.0(3) . . . . ?
C17 N2 C16 C15 178.5(4) . . . . ?
C17 N2 C16 C11 -0.5(4) . . . . ?
C12 C11 C16 N2 -179.9(3) . . . . ?
C10 C11 C16 N2 1.0(4) . . . . ?
C12 C11 C16 C15 1.0(5) . . . . ?
C10 C11 C16 C15 -178.1(4) . . . . ?
C2 C3 C4 C5 2.9(5) . . . . ?
C6 C5 C4 C3 -1.6(6) . . . . ?
C17 C10 C9 C8 109.1(4) . . . . ?
C11 C10 C9 C8 -69.0(4) . . . . ?
N1 C8 C9 C10 -53.6(4) . . . . ?
C18 C8 C9 C10 -175.2(3) . . . . ?
N2 C16 C15 C14 179.5(4) . . . . ?
C11 C16 C15 C14 -1.7(6) . . . . ?
C16 C11 C12 C13 0.3(6) . . . . ?
C10 C11 C12 C13 179.1(4) . . . . ?
C11 C12 C13 C14 -1.0(7) . . . . ?
C16 C15 C14 C13 1.0(7) . . . . ?
C12 C13 C14 C15 0.3(8) . . . . ?
C2X N1X C3X C4X -176.7(6) . . . . ?
C2X N1X C3X C4X 57.6(7) 8_665 . . . ?
C3X N1X C3X C4X -57.7(4) 8_665 . . . ?
C2X N1X C2X C1X -57.1(6) 8_665 . . . ?
C3X N1X C2X C1X -179.7(7) . . . . ?
C3X N1X C2X C1X 62.4(8) 8_665 . . . ?
